data_1501675
loop_
_publ_author_name
'Enomoto, Takeshi'
'Nakamori, Yoji'
'Matsumoto, Kazuhiko'
'Hagiwara, Rika'

_publ_section_title
;
 Ion&#x2212;Ion Interactions and Conduction Mechanism of Highly Conductive
 Fluorohydrogenate Ionic Liquids
;
_journal_issue 10
_journal_name_full 'The Journal of Physical Chemistry C'
_journal_page_first 4324
_journal_paper_doi 10.1021/jp1101219
_journal_volume 115
_journal_year 2011
_chemical_formula_moiety
;
C5 H9 N2 1+, F4 H3 1-
;
_chemical_formula_sum 'C5 H12 F4 N2'
_chemical_formula_weight 176.17
_chemical_name_systematic
;
 1,3-dimethylimidazolium mu3-fluoro-tris(fluorohydrogenate)
;
_space_group_IT_number 14
_symmetry_cell_setting monoclinic
_symmetry_space_group_name_Hall '-P 2yn'
_symmetry_space_group_name_H-M 'P 1 21/n 1'
_atom_sites_solution_hydrogens geom
_atom_sites_solution_primary direct
_atom_sites_solution_secondary difmap
_audit_creation_method SHELXL-97
_cell_angle_alpha 90.00
_cell_angle_beta 92.7130(10)
_cell_angle_gamma 90.00
_cell_formula_units_Z 4
_cell_length_a 5.5980(2)
_cell_length_b 10.6076(4)
_cell_length_c 14.5523(7)
_cell_measurement_reflns_used 13733
_cell_measurement_temperature 100
_cell_measurement_theta_max 27.48
_cell_measurement_theta_min 3.40
_cell_volume 863.17(6)
_computing_cell_refinement 'RAPID AUTO 2.40 (Rigaku 2006)'
_computing_data_collection 'Rigaku R-AXIS Rapid-II'
_computing_data_reduction 'RAPID AUTO 2.40 (Rigaku 2006)'
_computing_structure_refinement 'SHELXL-97 (Sheldrick, 1997)'
_computing_structure_solution 'SIR92 (Altmare et al., 1994)'
_diffrn_ambient_temperature 100
_diffrn_measured_fraction_theta_full 0.998
_diffrn_measured_fraction_theta_max 0.998
_diffrn_measurement_device_type 'Rigaku R-AXIS RapidII'
_diffrn_measurement_method 'imaging plate'
_diffrn_radiation_monochromator graphite
_diffrn_radiation_source 'fine-focus sealed tube'
_diffrn_radiation_type MoK\a
_diffrn_radiation_wavelength 0.71073
_diffrn_reflns_av_R_equivalents 0.0386
_diffrn_reflns_av_sigmaI/netI 0.0230
_diffrn_reflns_limit_h_max 7
_diffrn_reflns_limit_h_min -7
_diffrn_reflns_limit_k_max 13
_diffrn_reflns_limit_k_min -13
_diffrn_reflns_limit_l_max 18
_diffrn_reflns_limit_l_min -18
_diffrn_reflns_number 13296
_diffrn_reflns_theta_full 27.48
_diffrn_reflns_theta_max 27.48
_diffrn_reflns_theta_min 3.40
_exptl_absorpt_coefficient_mu 0.144
_exptl_absorpt_correction_T_max 1.000
_exptl_absorpt_correction_T_min 0.8714
_exptl_absorpt_correction_type multi-scan
_exptl_absorpt_process_details 'RAPID AUTO 2.40 (Rigaku 2006)'
_exptl_crystal_colour colorless
_exptl_crystal_density_diffrn 1.356
_exptl_crystal_density_method 'not measured'
_exptl_crystal_description block
_exptl_crystal_F_000 368
_exptl_crystal_size_max 0.3
_exptl_crystal_size_mid 0.2
_exptl_crystal_size_min 0.2
_refine_diff_density_max 0.338
_refine_diff_density_min -0.139
_refine_diff_density_rms 0.046
_refine_ls_extinction_method none
_refine_ls_goodness_of_fit_ref 1.072
_refine_ls_hydrogen_treatment mixed
_refine_ls_matrix_type full
_refine_ls_number_parameters 114
_refine_ls_number_reflns 1977
_refine_ls_number_restraints 0
_refine_ls_restrained_S_all 1.072
_refine_ls_R_factor_all 0.0386
_refine_ls_R_factor_gt 0.0338
_refine_ls_shift/su_max 0.000
_refine_ls_shift/su_mean 0.000
_refine_ls_structure_factor_coef Fsqd
_refine_ls_weighting_details 'calc w=1/[\s^2^(Fo^2^)+(0.0509P)^2^+0.1551P] where P=(Fo^2^+2Fc^2^)/3'
_refine_ls_weighting_scheme calc
_refine_ls_wR_factor_gt 0.0888
_refine_ls_wR_factor_ref 0.0929
_reflns_number_gt 1707
_reflns_number_total 1977
_reflns_threshold_expression >2sigma(I)
_cod_data_source_file jp1101219_si_002.cif
_cod_data_source_block shelxl
_cod_original_sg_symbol_Hall -P2yn
_cod_original_sg_symbol_H-M P21/n
_cod_database_code 1501675

loop_
_symmetry_equiv_pos_as_xyz
'x, y, z'
'-x+1/2, y+1/2, -z+1/2'
'-x, -y, -z'
'x-1/2, -y-1/2, z-1/2'

loop_
_atom_site_label
_atom_site_type_symbol
_atom_site_fract_x
_atom_site_fract_y
_atom_site_fract_z
_atom_site_U_iso_or_equiv
_atom_site_adp_type
_atom_site_occupancy
_atom_site_symmetry_multiplicity
_atom_site_calc_flag
_atom_site_refinement_flags
F13 F 0.00131(12) 0.06682(7) -0.10507(5) 0.0342(2) Uani 1 1 d .
F12 F 0.42392(13) 0.22287(7) -0.27532(5) 0.0351(2) Uani 1 1 d .
F14 F 0.31609(14) 0.51197(7) 0.12808(5) 0.0352(2) Uani 1 1 d .
F11 F 0.06013(13) 0.10874(7) -0.26357(5) 0.0357(2) Uani 1 1 d .
N3 N 0.45715(15) 0.14879(8) 0.09735(6) 0.0203(2) Uani 1 1 d .
N1 N 0.32585(15) 0.27416(8) -0.01005(6) 0.0220(2) Uani 1 1 d .
C5 C 0.53402(18) 0.22130(10) -0.03922(7) 0.0226(2) Uani 1 1 d .
H5 H 0.6043 0.2368 -0.0948 0.027 Uiso 1 1 calc R
C4 C 0.61683(18) 0.14264(10) 0.02811(7) 0.0219(2) Uani 1 1 d .
H4 H 0.7548 0.0938 0.0278 0.026 Uiso 1 1 calc R
C2 C 0.28348(18) 0.22839(10) 0.07241(7) 0.0218(2) Uani 1 1 d .
H2 H 0.1534 0.2488 0.1070 0.026 Uiso 1 1 calc R
C6 C 0.1734(2) 0.36409(12) -0.06155(8) 0.0321(3) Uani 1 1 d .
H6A H 0.0289 0.3773 -0.0299 0.048 Uiso 1 1 calc R
H6B H 0.1346 0.3313 -0.1219 0.048 Uiso 1 1 calc R
H6C H 0.2565 0.4427 -0.0667 0.048 Uiso 1 1 calc R
C7 C 0.4741(2) 0.07908(10) 0.18429(7) 0.0263(2) Uani 1 1 d .
H7A H 0.3615 0.1129 0.2255 0.039 Uiso 1 1 calc R
H7B H 0.6330 0.0869 0.2115 0.039 Uiso 1 1 calc R
H7C H 0.4390 -0.0083 0.1729 0.039 Uiso 1 1 calc R
H13 H 0.017(4) 0.0842(19) -0.1630(15) 0.069(6) Uiso 1 1 d .
H14 H 0.400(4) 0.468(2) 0.1656(14) 0.069(6) Uiso 1 1 d .
H12 H 0.278(4) 0.176(2) -0.2758(14) 0.075(6) Uiso 1 1 d .

loop_
_atom_site_aniso_label
_atom_site_aniso_U_11
_atom_site_aniso_U_22
_atom_site_aniso_U_33
_atom_site_aniso_U_23
_atom_site_aniso_U_13
_atom_site_aniso_U_12
F13 0.0313(4) 0.0457(4) 0.0259(4) 0.0006(3) 0.0048(3) 0.0027(3)
F12 0.0293(4) 0.0414(4) 0.0352(4) 0.0073(3) 0.0090(3) -0.0010(3)
F14 0.0440(4) 0.0317(4) 0.0297(4) 0.0022(3) -0.0001(3) 0.0056(3)
F11 0.0346(4) 0.0435(4) 0.0287(4) 0.0060(3) -0.0017(3) -0.0087(3)
N3 0.0220(4) 0.0214(4) 0.0176(4) -0.0019(3) 0.0018(3) -0.0024(3)
N1 0.0229(4) 0.0225(4) 0.0206(4) -0.0017(3) -0.0002(3) 0.0016(3)
C5 0.0241(5) 0.0241(5) 0.0201(5) -0.0018(4) 0.0053(4) -0.0010(4)
C4 0.0207(5) 0.0226(5) 0.0224(5) -0.0022(4) 0.0033(4) -0.0007(4)
C2 0.0211(5) 0.0239(5) 0.0206(5) -0.0039(4) 0.0024(4) -0.0005(4)
C6 0.0349(6) 0.0320(6) 0.0289(6) 0.0019(4) -0.0038(5) 0.0100(5)
C7 0.0324(6) 0.0277(5) 0.0187(5) 0.0025(4) 0.0005(4) -0.0037(4)

loop_
_atom_type_symbol
_atom_type_description
_atom_type_scat_dispersion_real
_atom_type_scat_dispersion_imag
_atom_type_scat_source
C C 0.0033 0.0016 'International Tables Vol C Tables 4.2.6.8 and 6.1.1.4'
H H 0.0000 0.0000 'International Tables Vol C Tables 4.2.6.8 and 6.1.1.4'
N N 0.0061 0.0033 'International Tables Vol C Tables 4.2.6.8 and 6.1.1.4'
F F 0.0171 0.0103 'International Tables Vol C Tables 4.2.6.8 and 6.1.1.4'

loop_
_geom_angle_atom_site_label_1
_geom_angle_atom_site_label_2
_geom_angle_atom_site_label_3
_geom_angle
C2 N3 C4 108.80(9)
C2 N3 C7 125.09(9)
C4 N3 C7 126.10(9)
C2 N1 C5 108.65(9)
C2 N1 C6 125.26(9)
C5 N1 C6 126.08(9)
C4 C5 N1 107.08(9)
C4 C5 H5 126.5
N1 C5 H5 126.5
C5 C4 N3 106.76(9)
C5 C4 H4 126.6
N3 C4 H4 126.6
N3 C2 N1 108.71(9)
N3 C2 H2 125.6
N1 C2 H2 125.6
N1 C6 H6A 109.5
N1 C6 H6B 109.5
H6A C6 H6B 109.5
N1 C6 H6C 109.5
H6A C6 H6C 109.5
H6B C6 H6C 109.5
N3 C7 H7A 109.5
N3 C7 H7B 109.5
H7A C7 H7B 109.5
N3 C7 H7C 109.5
H7A C7 H7C 109.5
H7B C7 H7C 109.5

loop_
_geom_bond_atom_site_label_1
_geom_bond_atom_site_label_2
_geom_bond_distance
F13 H13 0.87(2)
F12 H12 0.96(2)
F14 H14 0.84(2)
F11 H12 1.43(2)
N3 C2 1.3253(13)
N3 C4 1.3798(13)
N3 C7 1.4646(13)
N1 C2 1.3263(14)
N1 C5 1.3782(14)
N1 C6 1.4627(14)
C5 C4 1.3521(15)
C5 H5 0.9300
C4 H4 0.9300
C2 H2 0.9300
C6 H6A 0.9600
C6 H6B 0.9600
C6 H6C 0.9600
C7 H7A 0.9600
C7 H7B 0.9600
C7 H7C 0.9600
